data_7121016
loop_
_publ_author_name
'Bia\/lek, Micha\/l J'
'Latos-Gra\.zy\'nski, Lechos\/law'

_publ_section_title
;
 Aromaticity switching via azulene transformations in azulene-bridged
 A,D-dithiahexaphyrin.
;
_journal_issue 15
_journal_name_full 'Chemical communications (Cambridge, England)'
_journal_page_first 1837
_journal_page_last 1840
_journal_paper_doi 10.1039/c7cc08754c
_journal_volume 54
_journal_year 2018
_chemical_formula_moiety 'C68 H46 N4 S2'
_chemical_formula_sum 'C68 H46 N4 S2'
_chemical_formula_weight 983.21
_space_group_crystal_system triclinic
_space_group_IT_number 2
_space_group_name_Hall '-P 1'
_space_group_name_H-M_alt 'P -1'
_symmetry_space_group_name_Hall '-P 1'
_symmetry_space_group_name_H-M 'P -1'
_atom_sites_solution_hydrogens geom
_audit_creation_method SHELXL-2013
_audit_update_record
;
2017-10-01 deposited with the CCDC.
2017-12-19 downloaded from the CCDC.
;
_cell_angle_alpha 87.92(5)
_cell_angle_beta 79.12(4)
_cell_angle_gamma 75.01(3)
_cell_formula_units_Z 2
_cell_length_a 13.296(3)
_cell_length_b 13.957(3)
_cell_length_c 17.986(4)
_cell_measurement_reflns_used 3888
_cell_measurement_temperature 168(120)
_cell_measurement_theta_max 28.1034
_cell_measurement_theta_min 2.8584
_cell_volume 3165.9(14)
_computing_structure_refinement 'SHELXL-2013 (Sheldrick, 2013)'
_diffrn_ambient_temperature 168(120)
_diffrn_measured_fraction_theta_full 0.961
_diffrn_measured_fraction_theta_max 0.961
_diffrn_measurement_device_type 'Xcalibur, Ruby'
_diffrn_measurement_method '\w scans'
_diffrn_radiation_type MoK\a
_diffrn_radiation_wavelength 0.71073
_diffrn_reflns_av_R_equivalents 0.0548
_diffrn_reflns_av_unetI/netI 0.1598
_diffrn_reflns_Laue_measured_fraction_full 0.961
_diffrn_reflns_Laue_measured_fraction_max 0.961
_diffrn_reflns_limit_h_max 15
_diffrn_reflns_limit_h_min -15
_diffrn_reflns_limit_k_max 16
_diffrn_reflns_limit_k_min -16
_diffrn_reflns_limit_l_max 21
_diffrn_reflns_limit_l_min -14
_diffrn_reflns_number 19968
_diffrn_reflns_point_group_measured_fraction_full 0.961
_diffrn_reflns_point_group_measured_fraction_max 0.961
_diffrn_reflns_theta_full 25.000
_diffrn_reflns_theta_max 25.000
_diffrn_reflns_theta_min 2.865
_diffrn_source 'Enhance (Mo) X-ray Source'
_exptl_absorpt_coefficient_mu 0.123
_exptl_absorpt_correction_type none
_exptl_crystal_colour green
_exptl_crystal_density_diffrn 1.031
_exptl_crystal_description parallelepipped
_exptl_crystal_F_000 1028
_exptl_crystal_recrystallization_method 'Re-crystallisation from solvent: deuterated chloroform'
_exptl_crystal_size_max 0.20
_exptl_crystal_size_mid 0.14
_exptl_crystal_size_min 0.11
_platon_squeeze_details
;
;
_refine_diff_density_max 0.498
_refine_diff_density_min -0.382
_refine_diff_density_rms 0.070
_refine_ls_extinction_method none
_refine_ls_goodness_of_fit_ref 0.954
_refine_ls_hydrogen_treatment constr
_refine_ls_matrix_type full
_refine_ls_number_parameters 671
_refine_ls_number_reflns 10727
_refine_ls_number_restraints 0
_refine_ls_restrained_S_all 0.954
_refine_ls_R_factor_all 0.1213
_refine_ls_R_factor_gt 0.0722
_refine_ls_shift/su_max 0.001
_refine_ls_shift/su_mean 0.000
_refine_ls_structure_factor_coef Fsqd
_refine_ls_weighting_details
;
 w=1/[\s^2^(Fo^2^)+(0.0658P)^2^]
 where P=(Fo^2^+2Fc^2^)/3
;
_refine_ls_weighting_scheme calc
_refine_ls_wR_factor_gt 0.1672
_refine_ls_wR_factor_ref 0.1902
_reflns_Friedel_coverage 0.000
_reflns_number_gt 5865
_reflns_number_total 10727
_reflns_threshold_expression 'I > 2\s(I)'
_cod_data_source_file c7cc08754c2.cif
_cod_data_source_block HexAz
_cod_depositor_comments 'Adding full bibliography for 7121016--7121017.cif.'
_cod_database_code 7121016
_shelx_space_group_comment
;
The symmetry employed for this shelxl refinement is uniquely defined
by the following loop, which should always be used as a source of
symmetry information in preference to the above space-group names.
They are only intended as comments.
;
_shelxl_version_number 2013-2

loop_
_space_group_symop_operation_xyz
'x, y, z'
'-x, -y, -z'

loop_
_atom_site_label
_atom_site_type_symbol
_atom_site_fract_x
_atom_site_fract_y
_atom_site_fract_z
_atom_site_U_iso_or_equiv
_atom_site_adp_type
_atom_site_occupancy
_atom_site_site_symmetry_order
_atom_site_calc_flag
_atom_site_refinement_flags_posn
_atom_site_refinement_flags_adp
S1 S 0.19025(8) -0.16722(7) 0.03448(5) 0.0239(3) Uani 1 1 d . .
N1 N 0.3498(2) -0.2897(2) -0.07087(15) 0.0208(7) Uani 1 1 d . .
C1 C 0.4374(3) -0.3112(3) -0.12391(18) 0.0232(9) Uani 1 1 d . .
C3 C 0.4245(3) -0.4558(3) -0.06960(19) 0.0239(9) Uani 1 1 d . .
H3 H 0.4363 -0.5221 -0.0559 0.029 Uiso 1 1 calc R U
N3 N 0.3507(3) 0.1643(2) -0.19912(15) 0.0247(8) Uani 1 1 d . .
S2 S 0.49169(8) 0.04596(6) -0.30963(5) 0.0228(3) Uani 1 1 d . .
N2 N 0.1491(2) 0.0356(2) 0.00585(15) 0.0211(7) Uani 1 1 d . .
C2 C 0.4860(3) -0.4171(3) -0.12594(19) 0.0261(9) Uani 1 1 d . .
H2 H 0.5464 -0.4515 -0.1587 0.031 Uiso 1 1 calc R U
N4 N 0.5487(2) -0.1520(2) -0.27283(15) 0.0242(8) Uani 1 1 d . .
C4 C 0.3389(3) -0.3763(3) -0.03542(18) 0.0202(8) Uani 1 1 d . .
C6 C 0.1797(3) -0.2874(3) 0.05570(18) 0.0229(9) Uani 1 1 d . .
C5 C 0.2573(3) -0.3765(3) 0.02507(18) 0.0217(9) Uani 1 1 d . .
C5C C 0.2546(3) -0.6452(3) 0.0591(2) 0.0265(9) Uani 1 1 d . .
H5C H 0.2624 -0.7019 0.0307 0.032 Uiso 1 1 calc R U
C15 C 0.2609(3) 0.1124(2) -0.08245(18) 0.0211(9) Uani 1 1 d . .
C19 C 0.3404(3) 0.2479(2) -0.24164(19) 0.0241(9) Uani 1 1 d . .
C10E C -0.2321(3) 0.1323(3) 0.22543(18) 0.0229(9) Uani 1 1 d . .
H10E H -0.2913 0.1816 0.2179 0.027 Uiso 1 1 calc R U
C24 C 0.5886(3) -0.0080(3) -0.38683(18) 0.0214(9) Uani 1 1 d . .
C23 C 0.6162(3) 0.0676(3) -0.43580(19) 0.0254(9) Uani 1 1 d . .
H23 H 0.6687 0.0544 -0.4790 0.030 Uiso 1 1 calc R U
C22 C 0.5582(3) 0.1614(3) -0.41318(18) 0.0243(9) Uani 1 1 d . .
H22 H 0.5673 0.2179 -0.4399 0.029 Uiso 1 1 calc R U
C21 C 0.4828(3) 0.1648(3) -0.34513(19) 0.0260(9) Uani 1 1 d . .
C10F C -0.1527(3) 0.0949(3) 0.16454(19) 0.0246(9) Uani 1 1 d . .
H10F H -0.1599 0.1192 0.1165 0.030 Uiso 1 1 calc R U
C32 C 0.4349(3) -0.1368(3) -0.12054(18) 0.0212(9) Uani 1 1 d . .
C31 C 0.3862(3) -0.0451(3) -0.14574(19) 0.0223(9) Uani 1 1 d . .
H31 H 0.3853 -0.0289 -0.1963 0.027 Uiso 1 1 calc R U
C30 C 0.4718(3) -0.2303(3) -0.16298(18) 0.0206(8) Uani 1 1 d . .
C29 C 0.5269(3) -0.2345(2) -0.23822(19) 0.0196(8) Uani 1 1 d . .
C28 C 0.5677(3) -0.3189(3) -0.29099(19) 0.0250(9) Uani 1 1 d . .
H28 H 0.5616 -0.3833 -0.2815 0.030 Uiso 1 1 calc R U
C27 C 0.6151(3) -0.2861(3) -0.35538(19) 0.0272(9) Uani 1 1 d . .
H27 H 0.6502 -0.3234 -0.3988 0.033 Uiso 1 1 calc R U
C26 C 0.6007(3) -0.1798(3) -0.34377(18) 0.0211(9) Uani 1 1 d . .
C25 C 0.6296(3) -0.1108(3) -0.39810(18) 0.0209(8) Uani 1 1 d . .
C25C C 0.7544(3) -0.1549(3) -0.60603(19) 0.0254(9) Uani 1 1 d . .
H25C H 0.7389 -0.1321 -0.6528 0.030 Uiso 1 1 calc R U
C14 C 0.1691(3) 0.1205(3) -0.02251(19) 0.0208(8) Uani 1 1 d . .
C10D C -0.2242(3) 0.0966(3) 0.29805(19) 0.0242(9) Uani 1 1 d . .
C38 C 0.3547(3) 0.0143(3) 0.05360(19) 0.0269(9) Uani 1 1 d . .
H38 H 0.3164 0.0804 0.0572 0.032 Uiso 1 1 calc R U
C37 C 0.3857(3) -0.0256(3) 0.1195(2) 0.0303(10) Uani 1 1 d . .
H37 H 0.3653 0.0170 0.1613 0.036 Uiso 1 1 calc R U
C36 C 0.4437(3) -0.1214(3) 0.1314(2) 0.0327(10) Uani 1 1 d . .
H36 H 0.4522 -0.1356 0.1811 0.039 Uiso 1 1 calc R U
C35 C 0.4908(3) -0.1988(3) 0.0795(2) 0.0299(10) Uani 1 1 d . .
H35 H 0.5308 -0.2561 0.0984 0.036 Uiso 1 1 calc R U
C34 C 0.4858(3) -0.2020(3) 0.00276(19) 0.0240(9) Uani 1 1 d . .
H34 H 0.5233 -0.2610 -0.0226 0.029 Uiso 1 1 calc R U
C33 C 0.4329(3) -0.1294(3) -0.04077(18) 0.0211(9) Uani 1 1 d . .
C13 C 0.0915(3) 0.2057(3) 0.01787(19) 0.0242(9) Uani 1 1 d . .
H13 H 0.0858 0.2724 0.0073 0.029 Uiso 1 1 calc R U
C39 C 0.3722(3) -0.0298(3) -0.01743(18) 0.0207(9) Uani 1 1 d . .
C11 C 0.0639(3) 0.0624(3) 0.06466(18) 0.0201(8) Uani 1 1 d . .
C16 C 0.2701(3) 0.1843(3) -0.13888(19) 0.0229(9) Uani 1 1 d . .
C10G C -0.3139(3) 0.1337(3) 0.36325(19) 0.0291(10) Uani 1 1 d . .
H10A H -0.2859 0.1461 0.4063 0.044 Uiso 1 1 calc R U
H10B H -0.3531 0.0847 0.3757 0.044 Uiso 1 1 calc R U
H10C H -0.3598 0.1940 0.3493 0.044 Uiso 1 1 calc R U
C25F C 0.7998(3) -0.2183(3) -0.4666(2) 0.0318(10) Uani 1 1 d . .
H25F H 0.8166 -0.2396 -0.4198 0.038 Uiso 1 1 calc R U
C17 C 0.2046(3) 0.2853(3) -0.1427(2) 0.0267(9) Uani 1 1 d . .
H17 H 0.1437 0.3158 -0.1086 0.032 Uiso 1 1 calc R U
C20 C 0.4094(3) 0.2511(3) -0.31114(19) 0.0255(9) Uani 1 1 d . .
C20C C 0.3991(4) 0.5197(3) -0.3553(2) 0.0346(11) Uani 1 1 d . .
H20C H 0.4076 0.5742 -0.3312 0.042 Uiso 1 1 calc R U
C10A C -0.0632(3) 0.0227(3) 0.17299(19) 0.0237(9) Uani 1 1 d . .
C20B C 0.4107(3) 0.4300(3) -0.3185(2) 0.0284(10) Uani 1 1 d . .
H20B H 0.4264 0.4257 -0.2700 0.034 Uiso 1 1 calc R U
C10 C 0.0273(3) -0.0104(3) 0.10837(18) 0.0207(9) Uani 1 1 d . .
C10C C -0.1351(3) 0.0242(3) 0.30698(19) 0.0261(10) Uani 1 1 d . .
H10D H -0.1285 -0.0007 0.3550 0.031 Uiso 1 1 calc R U
C7 C 0.0837(3) -0.2844(3) 0.10678(19) 0.0239(9) Uani 1 1 d . .
H7 H 0.0622 -0.3409 0.1242 0.029 Uiso 1 1 calc R U
C25A C 0.7050(3) -0.1503(3) -0.46921(19) 0.0246(9) Uani 1 1 d . .
C25E C 0.8705(3) -0.2556(3) -0.5318(2) 0.0316(10) Uani 1 1 d . .
H25E H 0.9337 -0.3021 -0.5284 0.038 Uiso 1 1 calc R U
C10B C -0.0549(3) -0.0125(3) 0.24591(19) 0.0249(9) Uani 1 1 d . .
H10G H 0.0049 -0.0611 0.2535 0.030 Uiso 1 1 calc R U
C5F C 0.2333(3) -0.4777(3) 0.14172(19) 0.0264(9) Uani 1 1 d . .
H5F H 0.2261 -0.4214 0.1704 0.032 Uiso 1 1 calc R U
C25D C 0.8481(3) -0.2244(3) -0.6024(2) 0.0296(10) Uani 1 1 d . .
C18 C 0.2502(3) 0.3259(3) -0.20585(19) 0.0263(9) Uani 1 1 d . .
H18 H 0.2282 0.3904 -0.2227 0.032 Uiso 1 1 calc R U
C25B C 0.6829(3) -0.1187(3) -0.54014(19) 0.0249(9) Uani 1 1 d . .
H25B H 0.6194 -0.0727 -0.5434 0.030 Uiso 1 1 calc R U
C20A C 0.3998(3) 0.3469(3) -0.35167(19) 0.0281(10) Uani 1 1 d . .
C5E C 0.2290(3) -0.5651(3) 0.1779(2) 0.0263(9) Uani 1 1 d . .
H5E H 0.2186 -0.5665 0.2305 0.032 Uiso 1 1 calc R U
C8 C 0.0254(3) -0.1892(3) 0.12810(19) 0.0244(9) Uani 1 1 d . .
H8 H -0.0393 -0.1757 0.1614 0.029 Uiso 1 1 calc R U
C12 C 0.0312(3) 0.1688(3) 0.07228(19) 0.0237(9) Uani 1 1 d . .
H12 H -0.0227 0.2051 0.1090 0.028 Uiso 1 1 calc R U
C40 C 0.3385(3) 0.0200(3) -0.08452(18) 0.0218(9) Uani 1 1 d . .
C5B C 0.2582(3) -0.5572(3) 0.0220(2) 0.0252(9) Uani 1 1 d . .
H5B H 0.2672 -0.5555 -0.0306 0.030 Uiso 1 1 calc R U
C9 C 0.0718(3) -0.1146(3) 0.09550(18) 0.0240(9) Uani 1 1 d . .
C5A C 0.2484(3) -0.4709(3) 0.06262(19) 0.0215(8) Uani 1 1 d . .
C20D C 0.3755(4) 0.5303(3) -0.4264(2) 0.0485(14) Uani 1 1 d . .
C25G C 0.9267(3) -0.2665(3) -0.6743(2) 0.0392(11) Uani 1 1 d . .
H25A H 0.9642 -0.3334 -0.6657 0.059 Uiso 1 1 calc R U
H25D H 0.9763 -0.2266 -0.6874 0.059 Uiso 1 1 calc R U
H25G H 0.8892 -0.2659 -0.7150 0.059 Uiso 1 1 calc R U
C5D C 0.2397(3) -0.6517(3) 0.1378(2) 0.0282(9) Uani 1 1 d . .
C5G C 0.2350(4) -0.7480(3) 0.1768(2) 0.0367(11) Uani 1 1 d . .
H5GA H 0.2137 -0.7364 0.2304 0.055 Uiso 1 1 calc R U
H5GB H 0.3038 -0.7939 0.1663 0.055 Uiso 1 1 calc R U
H5GC H 0.1848 -0.7752 0.1586 0.055 Uiso 1 1 calc R U
C20G C 0.3656(5) 0.6278(3) -0.4673(3) 0.076(2) Uani 1 1 d . .
H20A H 0.3948 0.6155 -0.5201 0.114 Uiso 1 1 calc R U
H20D H 0.4036 0.6669 -0.4464 0.114 Uiso 1 1 calc R U
H20E H 0.2922 0.6631 -0.4613 0.114 Uiso 1 1 calc R U
C20F C 0.3734(4) 0.3570(3) -0.4236(2) 0.0391(12) Uani 1 1 d . .
H20F H 0.3630 0.3030 -0.4471 0.047 Uiso 1 1 calc R U
C20E C 0.3625(4) 0.4472(3) -0.4601(2) 0.0538(15) Uani 1 1 d . .
H20G H 0.3462 0.4523 -0.5084 0.065 Uiso 1 1 calc R U

loop_
_atom_site_aniso_label
_atom_site_aniso_U_11
_atom_site_aniso_U_22
_atom_site_aniso_U_33
_atom_site_aniso_U_23
_atom_site_aniso_U_13
_atom_site_aniso_U_12
S1 0.0234(6) 0.0245(5) 0.0226(5) 0.0007(4) -0.0014(4) -0.0063(4)
N1 0.024(2) 0.0237(17) 0.0206(15) 0.0029(13) -0.0088(14) -0.0127(14)
C1 0.031(3) 0.024(2) 0.0159(18) -0.0007(16) -0.0022(17) -0.0110(19)
C3 0.027(3) 0.020(2) 0.026(2) 0.0015(16) -0.0074(18) -0.0065(18)
N3 0.025(2) 0.0253(17) 0.0232(16) -0.0013(14) -0.0014(15) -0.0078(15)
S2 0.0281(6) 0.0208(5) 0.0193(5) 0.0017(4) -0.0034(4) -0.0069(4)
N2 0.0176(19) 0.0186(16) 0.0253(16) 0.0002(13) 0.0007(14) -0.0049(14)
C2 0.027(3) 0.028(2) 0.0210(19) -0.0027(17) -0.0043(17) -0.0021(19)
N4 0.025(2) 0.0237(17) 0.0216(16) 0.0000(14) -0.0045(14) -0.0021(15)
C4 0.019(2) 0.026(2) 0.0174(18) 0.0004(16) -0.0034(16) -0.0084(17)
C6 0.024(3) 0.028(2) 0.0179(18) 0.0042(16) -0.0086(17) -0.0074(18)
C5 0.021(2) 0.023(2) 0.0246(19) 0.0019(16) -0.0083(17) -0.0095(17)
C5C 0.023(3) 0.027(2) 0.030(2) -0.0035(17) -0.0063(18) -0.0058(18)
C15 0.025(2) 0.022(2) 0.0195(18) -0.0014(16) -0.0078(17) -0.0090(18)
C19 0.036(3) 0.0156(19) 0.0233(19) 0.0026(16) -0.0106(18) -0.0084(18)
C10E 0.020(2) 0.026(2) 0.0220(19) -0.0002(16) -0.0020(17) -0.0049(17)
C24 0.019(2) 0.030(2) 0.0193(18) 0.0011(16) -0.0070(16) -0.0101(18)
C23 0.024(2) 0.036(2) 0.0164(18) -0.0018(17) -0.0017(16) -0.0085(19)
C22 0.030(3) 0.030(2) 0.0175(19) 0.0027(16) -0.0045(17) -0.0163(19)
C21 0.032(3) 0.024(2) 0.027(2) 0.0042(17) -0.0118(18) -0.0111(19)
C10F 0.026(3) 0.033(2) 0.0170(19) 0.0009(17) -0.0034(17) -0.0127(19)
C32 0.013(2) 0.028(2) 0.0214(19) -0.0015(16) 0.0033(16) -0.0073(17)
C31 0.015(2) 0.029(2) 0.0247(19) 0.0014(17) -0.0051(16) -0.0077(18)
C30 0.020(2) 0.026(2) 0.0153(17) 0.0015(16) -0.0030(15) -0.0044(17)
C29 0.014(2) 0.022(2) 0.0231(19) 0.0007(16) -0.0028(16) -0.0062(17)
C28 0.027(3) 0.021(2) 0.027(2) -0.0018(17) -0.0077(18) -0.0033(18)
C27 0.032(3) 0.030(2) 0.0159(19) -0.0024(16) -0.0010(17) -0.0034(19)
C26 0.022(2) 0.023(2) 0.0182(19) 0.0025(16) -0.0064(16) -0.0041(17)
C25 0.018(2) 0.028(2) 0.0196(18) 0.0012(16) -0.0063(16) -0.0087(17)
C25C 0.029(3) 0.028(2) 0.022(2) -0.0041(16) -0.0081(18) -0.0088(19)
C14 0.013(2) 0.023(2) 0.0264(19) -0.0002(16) -0.0080(16) -0.0026(17)
C10D 0.029(3) 0.021(2) 0.027(2) -0.0020(16) -0.0067(18) -0.0122(18)
C38 0.021(2) 0.032(2) 0.027(2) -0.0033(18) 0.0018(17) -0.0102(19)
C37 0.029(3) 0.037(2) 0.024(2) -0.0095(18) 0.0013(18) -0.009(2)
C36 0.034(3) 0.040(3) 0.025(2) 0.0009(19) -0.0121(19) -0.007(2)
C35 0.022(3) 0.034(2) 0.029(2) 0.0018(18) -0.0087(18) 0.0026(19)
C34 0.023(2) 0.021(2) 0.029(2) -0.0014(17) 0.0008(17) -0.0112(18)
C33 0.017(2) 0.024(2) 0.0226(19) 0.0027(16) -0.0023(16) -0.0083(17)
C13 0.030(3) 0.019(2) 0.0241(19) 0.0021(16) -0.0021(17) -0.0088(18)
C39 0.016(2) 0.026(2) 0.0222(19) 0.0003(16) -0.0021(16) -0.0117(17)
C11 0.007(2) 0.029(2) 0.0212(19) 0.0017(16) 0.0001(15) -0.0013(16)
C16 0.021(2) 0.027(2) 0.0217(19) 0.0004(16) -0.0037(17) -0.0070(18)
C10G 0.020(2) 0.034(2) 0.028(2) -0.0003(18) 0.0026(17) -0.0030(19)
C25F 0.045(3) 0.030(2) 0.021(2) 0.0025(17) -0.013(2) -0.006(2)
C17 0.026(3) 0.019(2) 0.032(2) -0.0017(17) -0.0014(18) -0.0032(18)
C20 0.035(3) 0.019(2) 0.025(2) 0.0054(16) -0.0061(18) -0.0103(19)
C20C 0.055(3) 0.018(2) 0.030(2) -0.0034(17) -0.002(2) -0.012(2)
C10A 0.023(2) 0.020(2) 0.027(2) -0.0029(16) -0.0023(17) -0.0045(18)
C20B 0.037(3) 0.026(2) 0.026(2) 0.0033(17) -0.0078(18) -0.0141(19)
C10 0.016(2) 0.027(2) 0.0210(19) -0.0004(16) -0.0062(16) -0.0062(17)
C10C 0.041(3) 0.023(2) 0.0176(19) 0.0057(16) -0.0099(18) -0.011(2)
C7 0.023(2) 0.025(2) 0.025(2) 0.0091(17) -0.0066(17) -0.0087(18)
C25A 0.029(3) 0.022(2) 0.0222(19) -0.0027(16) -0.0005(18) -0.0068(18)
C25E 0.023(3) 0.040(2) 0.030(2) 0.0007(19) -0.0003(19) -0.007(2)
C10B 0.025(2) 0.019(2) 0.028(2) 0.0024(16) -0.0054(18) -0.0008(17)
C5F 0.024(3) 0.029(2) 0.028(2) -0.0010(17) -0.0062(17) -0.0079(19)
C25D 0.032(3) 0.027(2) 0.027(2) -0.0004(17) -0.0015(18) -0.007(2)
C18 0.034(3) 0.0150(19) 0.029(2) 0.0047(16) -0.0064(18) -0.0056(18)
C25B 0.024(2) 0.026(2) 0.0235(19) 0.0017(17) -0.0037(17) -0.0057(18)
C20A 0.038(3) 0.023(2) 0.022(2) -0.0002(16) -0.0005(18) -0.0107(19)
C5E 0.026(3) 0.028(2) 0.025(2) 0.0095(17) -0.0064(17) -0.0071(19)
C8 0.019(2) 0.029(2) 0.0236(19) 0.0016(17) -0.0025(17) -0.0050(18)
C12 0.019(2) 0.024(2) 0.026(2) -0.0052(17) -0.0005(17) -0.0033(17)
C40 0.024(2) 0.020(2) 0.0220(19) -0.0023(16) -0.0007(17) -0.0099(17)
C5B 0.021(2) 0.028(2) 0.026(2) -0.0016(17) -0.0007(17) -0.0059(18)
C9 0.021(2) 0.027(2) 0.0210(19) -0.0026(16) 0.0008(17) -0.0050(18)
C5A 0.014(2) 0.022(2) 0.030(2) 0.0042(16) -0.0056(16) -0.0062(17)
C20D 0.089(4) 0.025(2) 0.031(2) 0.0051(19) -0.012(2) -0.014(2)
C25G 0.037(3) 0.044(3) 0.031(2) -0.0012(19) 0.004(2) -0.006(2)
C5D 0.021(3) 0.027(2) 0.036(2) 0.0000(18) -0.0051(18) -0.0066(18)
C5G 0.047(3) 0.029(2) 0.043(2) 0.0124(19) -0.021(2) -0.016(2)
C20G 0.150(6) 0.035(3) 0.049(3) 0.009(2) -0.022(3) -0.033(3)
C20F 0.077(4) 0.016(2) 0.029(2) 0.0067(17) -0.018(2) -0.016(2)
C20E 0.108(5) 0.028(2) 0.028(2) 0.0050(19) -0.023(3) -0.015(3)

loop_
_atom_type_symbol
_atom_type_description
_atom_type_scat_dispersion_real
_atom_type_scat_dispersion_imag
_atom_type_scat_source
C C 0.0033 0.0016 'International Tables Vol C Tables 4.2.6.8 and 6.1.1.4'
H H 0.0000 0.0000 'International Tables Vol C Tables 4.2.6.8 and 6.1.1.4'
N N 0.0061 0.0033 'International Tables Vol C Tables 4.2.6.8 and 6.1.1.4'
S S 0.1246 0.1234 'International Tables Vol C Tables 4.2.6.8 and 6.1.1.4'

loop_
_geom_angle_atom_site_label_1
_geom_angle_atom_site_label_2
_geom_angle_atom_site_label_3
_geom_angle
C9 S1 C6 92.56(17)
C1 N1 C4 108.0(3)
N1 C1 C30 118.1(3)
N1 C1 C2 110.0(3)
C30 C1 C2 131.7(3)
C2 C3 C4 107.8(3)
C2 C3 H3 126.1
C4 C3 H3 126.1
C16 N3 C19 106.5(3)
C21 S2 C24 92.43(17)
C14 N2 C11 106.3(3)
C3 C2 C1 105.5(3)
C3 C2 H2 127.2
C1 C2 H2 127.2
C26 N4 C29 106.8(3)
N1 C4 C5 121.2(3)
N1 C4 C3 108.6(3)
C5 C4 C3 130.2(3)
C7 C6 C5 125.3(3)
C7 C6 S1 109.9(3)
C5 C6 S1 124.8(3)
C4 C5 C6 123.1(3)
C4 C5 C5A 119.9(3)
C6 C5 C5A 117.0(3)
C5B C5C C5D 122.1(3)
C5B C5C H5C 118.9
C5D C5C H5C 118.9
C16 C15 C40 121.6(3)
C16 C15 C14 124.1(3)
C40 C15 C14 114.0(3)
N3 C19 C20 121.5(3)
N3 C19 C18 110.5(3)
C20 C19 C18 128.0(3)
C10F C10E C10D 120.5(4)
C10F C10E H10E 119.8
C10D C10E H10E 119.8
C25 C24 C23 126.4(3)
C25 C24 S2 123.8(3)
C23 C24 S2 109.8(3)
C22 C23 C24 113.7(3)
C22 C23 H23 123.2
C24 C23 H23 123.2
C23 C22 C21 113.9(3)
C23 C22 H22 123.1
C21 C22 H22 123.1
C20 C21 C22 125.7(3)
C20 C21 S2 124.2(3)
C22 C21 S2 110.1(3)
C10A C10F C10E 121.8(3)
C10A C10F H10F 119.1
C10E C10F H10F 119.1
C31 C32 C33 108.7(3)
C31 C32 C30 127.5(3)
C33 C32 C30 123.4(3)
C32 C31 C40 110.3(3)
C32 C31 H31 124.8
C40 C31 H31 124.8
C29 C30 C1 125.0(3)
C29 C30 C32 120.7(3)
C1 C30 C32 114.0(3)
N4 C29 C30 121.1(3)
N4 C29 C28 109.5(3)
C30 C29 C28 129.4(3)
C27 C28 C29 107.2(3)
C27 C28 H28 126.4
C29 C28 H28 126.4
C28 C27 C26 106.1(3)
C28 C27 H27 126.9
C26 C27 H27 126.9
N4 C26 C25 122.3(3)
N4 C26 C27 110.4(3)
C25 C26 C27 127.2(3)
C24 C25 C26 121.9(3)
C24 C25 C25A 120.0(3)
C26 C25 C25A 118.1(3)
C25D C25C C25B 120.4(3)
C25D C25C H25C 119.8
C25B C25C H25C 119.8
N2 C14 C15 117.2(3)
N2 C14 C13 110.1(3)
C15 C14 C13 132.7(3)
C10C C10D C10E 118.1(3)
C10C C10D C10G 121.8(3)
C10E C10D C10G 120.0(3)
C37 C38 C39 129.6(4)
C37 C38 H38 115.2
C39 C38 H38 115.2
C38 C37 C36 128.4(4)
C38 C37 H37 115.8
C36 C37 H37 115.8
C37 C36 C35 129.1(3)
C37 C36 H36 115.4
C35 C36 H36 115.4
C36 C35 C34 128.5(4)
C36 C35 H35 115.7
C34 C35 H35 115.7
C33 C34 C35 129.0(3)
C33 C34 H34 115.5
C35 C34 H34 115.5
C34 C33 C32 125.8(3)
C34 C33 C39 127.6(3)
C32 C33 C39 106.5(3)
C12 C13 C14 106.3(3)
C12 C13 H13 126.9
C14 C13 H13 126.9
C38 C39 C33 127.6(3)
C38 C39 C40 125.3(3)
C33 C39 C40 106.9(3)
N2 C11 C10 120.1(3)
N2 C11 C12 109.4(3)
C10 C11 C12 130.5(3)
N3 C16 C15 120.1(3)
N3 C16 C17 110.5(3)
C15 C16 C17 129.3(3)
C10D C10G H10A 109.5
C10D C10G H10B 109.5
H10A C10G H10B 109.5
C10D C10G H10C 109.5
H10A C10G H10C 109.5
H10B C10G H10C 109.5
C25A C25F C25E 121.5(4)
C25A C25F H25F 119.2
C25E C25F H25F 119.2
C18 C17 C16 106.4(3)
C18 C17 H17 126.8
C16 C17 H17 126.8
C19 C20 C21 121.7(3)
C19 C20 C20A 118.8(3)
C21 C20 C20A 119.4(3)
C20D C20C C20B 121.5(4)
C20D C20C H20C 119.2
C20B C20C H20C 119.2
C10F C10A C10B 117.7(3)
C10F C10A C10 121.6(3)
C10B C10A C10 120.4(3)
C20A C20B C20C 121.7(4)
C20A C20B H20B 119.1
C20C C20B H20B 119.1
C11 C10 C9 123.8(3)
C11 C10 C10A 117.9(3)
C9 C10 C10A 118.3(3)
C10D C10C C10B 121.4(3)
C10D C10C H10D 119.3
C10B C10C H10D 119.3
C8 C7 C6 113.1(3)
C8 C7 H7 123.4
C6 C7 H7 123.4
C25F C25A C25B 117.8(3)
C25F C25A C25 120.7(3)
C25B C25A C25 121.4(3)
C25F C25E C25D 120.6(4)
C25F C25E H25E 119.7
C25D C25E H25E 119.7
C10C C10B C10A 120.6(4)
C10C C10B H10G 119.7
C10A C10B H10G 119.7
C5E C5F C5A 121.8(3)
C5E C5F H5F 119.1
C5A C5F H5F 119.1
C25C C25D C25E 118.7(3)
C25C C25D C25G 121.2(3)
C25E C25D C25G 120.1(4)
C17 C18 C19 106.0(3)
C17 C18 H18 127.0
C19 C18 H18 127.0
C25C C25B C25A 121.0(4)
C25C C25B H25B 119.5
C25A C25B H25B 119.5
C20B C20A C20F 117.5(3)
C20B C20A C20 121.7(3)
C20F C20A C20 120.8(3)
C5F C5E C5D 121.6(3)
C5F C5E H5E 119.2
C5D C5E H5E 119.2
C7 C8 C9 114.5(3)
C7 C8 H8 122.8
C9 C8 H8 122.8
C13 C12 C11 107.9(3)
C13 C12 H12 126.1
C11 C12 H12 126.1
C31 C40 C15 128.8(3)
C31 C40 C39 106.9(3)
C15 C40 C39 123.8(3)
C5C C5B C5A 120.6(3)
C5C C5B H5B 119.7
C5A C5B H5B 119.7
C8 C9 C10 125.3(3)
C8 C9 S1 109.9(3)
C10 C9 S1 124.8(3)
C5B C5A C5F 117.0(3)
C5B C5A C5 122.4(3)
C5F C5A C5 120.5(3)
C20C C20D C20E 117.3(4)
C20C C20D C20G 121.4(4)
C20E C20D C20G 121.3(4)
C25D C25G H25A 109.5
C25D C25G H25D 109.5
H25A C25G H25D 109.5
C25D C25G H25G 109.5
H25A C25G H25G 109.5
H25D C25G H25G 109.5
C5E C5D C5C 116.8(3)
C5E C5D C5G 122.1(3)
C5C C5D C5G 121.1(3)
C5D C5G H5GA 109.5
C5D C5G H5GB 109.5
H5GA C5G H5GB 109.5
C5D C5G H5GC 109.5
H5GA C5G H5GC 109.5
H5GB C5G H5GC 109.5
C20D C20G H20A 109.5
C20D C20G H20D 109.5
H20A C20G H20D 109.5
C20D C20G H20E 109.5
H20A C20G H20E 109.5
H20D C20G H20E 109.5
C20E C20F C20A 120.3(4)
C20E C20F H20F 119.9
C20A C20F H20F 119.9
C20F C20E C20D 121.7(4)
C20F C20E H20G 119.2
C20D C20E H20G 119.2

loop_
_geom_bond_atom_site_label_1
_geom_bond_atom_site_label_2
_geom_bond_distance
S1 C9 1.741(4)
S1 C6 1.742(4)
N1 C1 1.333(5)
N1 C4 1.374(4)
C1 C30 1.437(5)
C1 C2 1.451(5)
C3 C2 1.365(5)
C3 C4 1.427(5)
C3 H3 0.9300
N3 C16 1.353(4)
N3 C19 1.363(4)
S2 C21 1.739(4)
S2 C24 1.747(4)
N2 C14 1.343(4)
N2 C11 1.378(4)
C2 H2 0.9300
N4 C26 1.349(4)
N4 C29 1.359(4)
C4 C5 1.384(5)
C6 C7 1.417(5)
C6 C5 1.444(5)
C5 C5A 1.480(5)
C5C C5B 1.385(5)
C5C C5D 1.395(5)
C5C H5C 0.9300
C15 C16 1.413(5)
C15 C40 1.424(5)
C15 C14 1.451(5)
C19 C20 1.411(5)
C19 C18 1.457(5)
C10E C10F 1.381(5)
C10E C10D 1.394(5)
C10E H10E 0.9300
C24 C25 1.405(5)
C24 C23 1.426(5)
C23 C22 1.368(5)
C23 H23 0.9300
C22 C21 1.422(5)
C22 H22 0.9300
C21 C20 1.413(5)
C10F C10A 1.375(5)
C10F H10F 0.9300
C32 C31 1.379(5)
C32 C33 1.437(4)
C32 C30 1.459(5)
C31 C40 1.397(5)
C31 H31 0.9300
C30 C29 1.408(5)
C29 C28 1.463(5)
C28 C27 1.335(4)
C28 H28 0.9300
C27 C26 1.464(5)
C27 H27 0.9300
C26 C25 1.418(5)
C25 C25A 1.492(5)
C25C C25D 1.377(5)
C25C C25B 1.391(5)
C25C H25C 0.9300
C14 C13 1.467(5)
C10D C10C 1.375(5)
C10D C10G 1.504(5)
C38 C37 1.379(5)
C38 C39 1.391(5)
C38 H38 0.9300
C37 C36 1.391(5)
C37 H37 0.9300
C36 C35 1.391(5)
C36 H36 0.9300
C35 C34 1.397(5)
C35 H35 0.9300
C34 C33 1.385(5)
C34 H34 0.9300
C33 C39 1.447(5)
C13 C12 1.322(5)
C13 H13 0.9300
C39 C40 1.457(5)
C11 C10 1.393(5)
C11 C12 1.439(5)
C16 C17 1.459(5)
C10G H10A 0.9600
C10G H10B 0.9600
C10G H10C 0.9600
C25F C25A 1.375(5)
C25F C25E 1.380(5)
C25F H25F 0.9300
C17 C18 1.361(5)
C17 H17 0.9300
C20 C20A 1.487(5)
C20C C20D 1.367(5)
C20C C20B 1.382(5)
C20C H20C 0.9300
C10A C10B 1.398(5)
C10A C10 1.495(5)
C20B C20A 1.375(5)
C20B H20B 0.9300
C10 C9 1.431(5)
C10C C10B 1.386(5)
C10C H10D 0.9300
C7 C8 1.381(5)
C7 H7 0.9300
C25A C25B 1.394(5)
C25E C25D 1.389(5)
C25E H25E 0.9300
C10B H10G 0.9300
C5F C5E 1.370(5)
C5F C5A 1.402(5)
C5F H5F 0.9300
C25D C25G 1.529(5)
C18 H18 0.9300
C25B H25B 0.9300
C20A C20F 1.397(5)
C5E C5D 1.391(5)
C5E H5E 0.9300
C8 C9 1.400(5)
C8 H8 0.9300
C12 H12 0.9300
C5B C5A 1.396(5)
C5B H5B 0.9300
C20D C20E 1.392(6)
C20D C20G 1.510(5)
C25G H25A 0.9600
C25G H25D 0.9600
C25G H25G 0.9600
C5D C5G 1.504(5)
C5G H5GA 0.9600
C5G H5GB 0.9600
C5G H5GC 0.9600
C20G H20A 0.9600
C20G H20D 0.9600
C20G H20E 0.9600
C20F C20E 1.385(5)
C20F H20F 0.9300
C20E H20G 0.9300

loop_
_platon_squeeze_void_nr
_platon_squeeze_void_average_x
_platon_squeeze_void_average_y
_platon_squeeze_void_average_z
_platon_squeeze_void_volume
_platon_squeeze_void_count_electrons
_platon_squeeze_void_content
1 0.000 0.017 0.492 999 186 ' '
